data_4325603
loop_
_publ_author_name
'Galina V. Romanenko'
'Ksenia Yu. Maryunina'
'Artem S. Bogomyakov'
'Renad Z. Sagdeev'
'Victor I. Ovcharenko'

_publ_section_title
;
 Relationship between the Thermally Induced Reorientations of Aromatic
 Solvate Molecules in Cu(hfac)2- Nitroxide Breathing Crystals and the
 Character of the Magnetic Anomaly
;
_journal_name_full 'Inorganic Chemistry'
_journal_page_first 6597
_journal_page_last 6609
_journal_paper_doi 10.1021/ic200444e
_journal_volume 50
_journal_year 2011
_chemical_formula_sum 'C27.5 H29 Cu F12 N4 O6'
_chemical_formula_weight 803.09
_chemical_name_systematic
; 
 ? 
;
_space_group_IT_number 2
_symmetry_cell_setting triclinic
_symmetry_space_group_name_Hall '-P 1'
_symmetry_space_group_name_H-M 'P -1'
_atom_sites_solution_hydrogens geom
_atom_sites_solution_primary direct
_atom_sites_solution_secondary difmap
_audit_creation_method SHELXL-97
_cell_angle_alpha 100.365(5)
_cell_angle_beta 102.594(4)
_cell_angle_gamma 103.263(5)
_cell_formula_units_Z 2
_cell_length_a 10.105(3)
_cell_length_b 12.996(3)
_cell_length_c 14.018(4)
_cell_measurement_reflns_used 3942
_cell_measurement_temperature 240(2)
_cell_measurement_theta_max 23.20
_cell_measurement_theta_min 2.28
_cell_volume 1696.7(8)
_computing_cell_refinement 'Bruker SMART'
_computing_data_collection 'Bruker SMART'
_computing_data_reduction 'Bruker SAINT'
_computing_molecular_graphics 'Bruker SHELXTL'
_computing_publication_material 'Bruker SHELXTL'
_computing_structure_refinement 'SHELXL-97 (Sheldrick, 1997)'
_computing_structure_solution 'SHELXS-97 (Sheldrick, 1990)'
_diffrn_ambient_temperature 240(2)
_diffrn_measured_fraction_theta_full 0.974
_diffrn_measured_fraction_theta_max 0.974
_diffrn_measurement_device_type 'CCD area detector'
_diffrn_measurement_method 'phi and omega scans'
_diffrn_radiation_monochromator graphite
_diffrn_radiation_source 'fine-focus sealed tube'
_diffrn_radiation_type MoK\a
_diffrn_radiation_wavelength 0.71073
_diffrn_reflns_av_R_equivalents 0.0287
_diffrn_reflns_av_sigmaI/netI 0.0518
_diffrn_reflns_limit_h_max 11
_diffrn_reflns_limit_h_min -11
_diffrn_reflns_limit_k_max 14
_diffrn_reflns_limit_k_min -8
_diffrn_reflns_limit_l_max 15
_diffrn_reflns_limit_l_min -15
_diffrn_reflns_number 7142
_diffrn_reflns_theta_full 23.26
_diffrn_reflns_theta_max 23.26
_diffrn_reflns_theta_min 2.15
_exptl_absorpt_coefficient_mu 0.755
_exptl_absorpt_correction_type none
_exptl_crystal_colour dark
_exptl_crystal_density_diffrn 1.572
_exptl_crystal_F_000 814
_refine_diff_density_max 0.327
_refine_diff_density_min -0.241
_refine_diff_density_rms 0.059
_refine_ls_extinction_method none
_refine_ls_goodness_of_fit_ref 1.050
_refine_ls_hydrogen_treatment constr
_refine_ls_matrix_type fullcycle
_refine_ls_number_parameters 586
_refine_ls_number_reflns 4755
_refine_ls_number_restraints 0
_refine_ls_restrained_S_all 1.050
_refine_ls_R_factor_all 0.0487
_refine_ls_R_factor_gt 0.0430
_refine_ls_shift/su_max 0.008
_refine_ls_shift/su_mean 0.000
_refine_ls_structure_factor_coef Fsqd
_refine_ls_weighting_details 'calc w=1/[\s^2^(Fo^2^)+(0.0659P)^2^+0.7082P] where P=(Fo^2^+2Fc^2^)/3'
_refine_ls_weighting_scheme calc
_refine_ls_wR_factor_gt 0.1167
_refine_ls_wR_factor_ref 0.1235
_reflns_number_gt 4125
_reflns_number_total 4755
_reflns_threshold_expression >2sigma(I)
_cod_data_source_file ic200444e_si_002_08.cif
_cod_data_source_block tol240
_cod_original_cell_volume 1696.6(8)
_cod_original_formula_sum 'C27.50 H29 Cu F12 N4 O6'
_cod_database_code 4325603

loop_
_symmetry_equiv_pos_as_xyz
'x, y, z'
'-x, -y, -z'

loop_
_atom_site_label
_atom_site_type_symbol
_atom_site_fract_x
_atom_site_fract_y
_atom_site_fract_z
_atom_site_U_iso_or_equiv
_atom_site_adp_type
_atom_site_occupancy
_atom_site_symmetry_multiplicity
_atom_site_calc_flag
_atom_site_refinement_flags
Cu1 Cu 0.0000 0.0000 0.5000 0.04190(18) Uani 1 2 d S
O1 O 0.1259(2) -0.07746(17) 0.45304(16) 0.0503(5) Uani 1 1 d .
C1 C 0.2972(4) -0.1148(3) 0.3784(3) 0.0653(10) Uani 1 1 d .
F1 F 0.2101(3) -0.1700(2) 0.2916(2) 0.1097(9) Uani 1 1 d .
F2 F 0.330(3) -0.178(2) 0.4364(18) 0.091(5) Uani 0.50 1 d P
F3 F 0.4286(19) -0.0678(13) 0.3648(12) 0.079(3) Uani 0.50 1 d P
F2A F 0.308(3) -0.193(2) 0.424(2) 0.113(7) Uani 0.50 1 d P
F3A F 0.402(2) -0.0760(16) 0.3554(16) 0.138(8) Uani 0.50 1 d P
C2 C 0.2347(3) -0.0334(3) 0.4307(2) 0.0496(8) Uani 1 1 d .
C3 C 0.3018(3) 0.0758(3) 0.4507(3) 0.0549(8) Uani 1 1 d .
H3A H 0.3820 0.0973 0.4288 0.066 Uiso 1 1 calc R
C4 C 0.2554(3) 0.1544(3) 0.5016(2) 0.0505(8) Uani 1 1 d .
C5 C 0.3445(5) 0.2723(3) 0.5290(3) 0.0678(10) Uani 1 1 d .
F4 F 0.4541(17) 0.2907(15) 0.4770(12) 0.078(2) Uani 0.50 1 d P
F5 F 0.2673(19) 0.3371(10) 0.5230(15) 0.108(6) Uani 0.50 1 d P
F6 F 0.428(2) 0.3021(17) 0.6189(18) 0.103(6) Uani 0.50 1 d P
F4A F 0.425(2) 0.2875(18) 0.4868(17) 0.125(7) Uani 0.50 1 d P
F5A F 0.271(2) 0.3357(13) 0.4967(16) 0.130(7) Uani 0.50 1 d P
F6A F 0.390(2) 0.3036(18) 0.6284(18) 0.119(7) Uani 0.50 1 d P
O2 O 0.1468(2) 0.14118(17) 0.53203(16) 0.0523(5) Uani 1 1 d .
Cu2 Cu 0.5000 0.5000 1.0000 0.04690(19) Uani 1 2 d S
O3 O 0.3465(2) 0.56547(16) 1.00168(16) 0.0503(5) Uani 1 1 d .
C6 C 0.1784(4) 0.6361(3) 1.0560(3) 0.0693(10) Uani 1 1 d .
F7 F 0.2483(3) 0.73932(19) 1.0796(2) 0.1036(9) Uani 1 1 d .
F8 F 0.0929(3) 0.6256(2) 1.1139(2) 0.1074(10) Uani 1 1 d .
F9 F 0.1013(3) 0.6149(2) 0.9628(2) 0.1036(9) Uani 1 1 d .
C7 C 0.2799(4) 0.5658(2) 1.0669(3) 0.0534(8) Uani 1 1 d .
C8 C 0.2913(4) 0.5143(3) 1.1441(3) 0.0693(10) Uani 1 1 d .
H8A H 0.2357 0.5230 1.1882 0.083 Uiso 1 1 calc R
C9 C 0.3808(4) 0.4507(3) 1.1593(3) 0.0570(9) Uani 1 1 d .
C10 C 0.3844(6) 0.3952(4) 1.2464(4) 0.0814(13) Uani 1 1 d .
F10 F 0.326(2) 0.2983(11) 1.2222(14) 0.159(8) Uani 0.50 1 d P
F11 F 0.5168(15) 0.4008(13) 1.2935(11) 0.119(6) Uani 0.50 1 d P
F12 F 0.3533(19) 0.4468(11) 1.3227(8) 0.124(4) Uani 0.50 1 d P
F10A F 0.2609(11) 0.3806(12) 1.2707(11) 0.128(4) Uani 0.50 1 d P
F11A F 0.376(2) 0.2936(11) 1.2154(14) 0.126(6) Uani 0.50 1 d P
F12A F 0.484(2) 0.4407(16) 1.3164(10) 0.207(11) Uani 0.50 1 d P
O4 O 0.4650(2) 0.43174(17) 1.11015(17) 0.0550(6) Uani 1 1 d .
O01 O 0.0461(2) -0.01516(17) 0.66354(16) 0.0535(5) Uani 1 1 d .
N1 N 0.1540(3) -0.03257(19) 0.72017(19) 0.0456(6) Uani 1 1 d .
C01 C 0.1576(3) -0.1439(2) 0.7302(2) 0.0491(8) Uani 1 1 d .
C02 C 0.0567(5) -0.1769(3) 0.7919(3) 0.0778(12) Uani 1 1 d .
H02A H -0.0386 -0.1887 0.7529 0.117 Uiso 1 1 calc R
H02B H 0.0775 -0.1201 0.8517 0.117 Uiso 1 1 calc R
H02C H 0.0671 -0.2428 0.8104 0.117 Uiso 1 1 calc R
C03 C 0.1085(4) -0.2220(3) 0.6278(3) 0.0641(9) Uani 1 1 d .
H03A H 0.0099 -0.2311 0.5994 0.096 Uiso 1 1 calc R
H03B H 0.1230 -0.2912 0.6342 0.096 Uiso 1 1 calc R
H03C H 0.1614 -0.1935 0.5845 0.096 Uiso 1 1 calc R
C04 C 0.3146(4) -0.1224(2) 0.7842(3) 0.0600(9) Uani 1 1 d .
C05 C 0.3464(5) -0.1830(3) 0.8651(3) 0.0884(14) Uani 1 1 d .
H05A H 0.4467 -0.1641 0.8940 0.133 Uiso 1 1 calc R
H05B H 0.3111 -0.2600 0.8360 0.133 Uiso 1 1 calc R
H05C H 0.3017 -0.1633 0.9167 0.133 Uiso 1 1 calc R
C06 C 0.4066(4) -0.1344(3) 0.7119(3) 0.0794(11) Uani 1 1 d .
H06A H 0.5030 -0.1199 0.7499 0.119 Uiso 1 1 calc R
H06B H 0.4001 -0.0836 0.6704 0.119 Uiso 1 1 calc R
H06C H 0.3746 -0.2073 0.6702 0.119 Uiso 1 1 calc R
N2 N 0.3511(3) -0.0035(2) 0.8323(2) 0.0620(8) Uani 1 1 d .
O02 O 0.4675(3) 0.0465(2) 0.8967(2) 0.0941(10) Uani 1 1 d .
C07 C 0.2591(3) 0.0435(2) 0.7865(2) 0.0487(8) Uani 1 1 d .
C08 C 0.2737(3) 0.1583(2) 0.8073(2) 0.0478(7) Uani 1 1 d .
C09 C 0.3804(4) 0.2410(2) 0.8799(3) 0.0562(8) Uani 1 1 d .
H09A H 0.4565 0.2298 0.9235 0.067 Uiso 1 1 calc R
N3 N 0.3587(3) 0.3372(2) 0.8783(2) 0.0562(7) Uani 1 1 d .
N4 N 0.2382(3) 0.31748(19) 0.80418(19) 0.0517(7) Uani 1 1 d .
C041 C 0.1914(4) 0.4083(3) 0.7782(3) 0.0716(11) Uani 1 1 d .
H04A H 0.2669 0.4555 0.7605 0.086 Uiso 1 1 calc R
H04B H 0.1757 0.4498 0.8374 0.086 Uiso 1 1 calc R
C042 C 0.0639(4) 0.3802(3) 0.6960(3) 0.0609(9) Uani 1 1 d .
H04C H -0.0127 0.3339 0.7133 0.073 Uiso 1 1 calc R
H04D H 0.0786 0.3389 0.6362 0.073 Uiso 1 1 calc R
C043 C 0.0217(5) 0.4794(3) 0.6725(3) 0.0779(12) Uani 1 1 d .
H04E H 0.0137 0.5229 0.7338 0.094 Uiso 1 1 calc R
H04F H 0.0966 0.5232 0.6516 0.094 Uiso 1 1 calc R
C044 C -0.1118(5) 0.4550(4) 0.5937(4) 0.0946(14) Uani 1 1 d .
H04G H -0.1305 0.5219 0.5834 0.142 Uiso 1 1 calc R
H04H H -0.1875 0.4136 0.6143 0.142 Uiso 1 1 calc R
H04I H -0.1044 0.4136 0.5320 0.142 Uiso 1 1 calc R
C010 C 0.1849(3) 0.2115(2) 0.7612(2) 0.0494(8) Uani 1 1 d .
H01A H 0.1024 0.1792 0.7094 0.059 Uiso 1 1 calc R
C1A C -0.1868 0.0058 0.8913 0.125 Uani 0.50 1 d P
H1AA H -0.1549 0.0712 0.8701 0.188 Uiso 0.50 1 d P
H1AB H -0.2162 -0.0558 0.8345 0.188 Uiso 0.50 1 d P
H1AC H -0.2649 0.0100 0.9189 0.188 Uiso 0.50 1 d P
C2A C -0.0865 -0.0049 0.9580 0.146 Uani 0.50 1 d P
C3A C 0.0335 0.0760 0.9630 0.128 Uani 0.50 1 d P
H3AA H 0.0262 0.1301 0.9252 0.154 Uiso 0.50 1 d P
C4A C 0.1642 0.0785 1.0227 0.148 Uani 0.50 1 d P
H4AA H 0.2471 0.1344 1.0261 0.178 Uiso 0.50 1 d P
C5A C 0.1748 0.0002 1.0774 0.342 Uani 0.50 1 d P
H5AA H 0.2650 0.0019 1.1186 0.410 Uiso 0.50 1 d P
C6A C 0.0548 -0.0807 1.0724 0.192 Uani 0.50 1 d P
H6AA H 0.0621 -0.1348 1.1102 0.230 Uiso 0.50 1 d P
C7A C -0.0759 -0.0832 1.0128 0.106 Uani 0.50 1 d P
H7AA H -0.1588 -0.1391 1.0093 0.127 Uiso 0.50 1 d P

loop_
_atom_site_aniso_label
_atom_site_aniso_U_11
_atom_site_aniso_U_22
_atom_site_aniso_U_33
_atom_site_aniso_U_23
_atom_site_aniso_U_13
_atom_site_aniso_U_12
Cu1 0.0376(3) 0.0332(3) 0.0502(3) 0.0082(2) 0.0096(2) 0.0046(2)
O1 0.0476(12) 0.0431(12) 0.0653(14) 0.0201(10) 0.0192(10) 0.0136(10)
C1 0.064(2) 0.057(2) 0.077(3) 0.014(2) 0.029(2) 0.013(2)
F1 0.110(2) 0.112(2) 0.0891(18) -0.0188(16) 0.0272(16) 0.0286(17)
F2 0.103(7) 0.091(11) 0.115(7) 0.052(7) 0.040(5) 0.066(8)
F3 0.058(5) 0.069(6) 0.126(6) 0.031(5) 0.054(4) 0.015(4)
F2A 0.135(12) 0.071(6) 0.183(17) 0.048(8) 0.102(13) 0.054(7)
F3A 0.101(11) 0.078(7) 0.246(16) -0.008(7) 0.119(11) 0.012(6)
C2 0.0460(18) 0.052(2) 0.0513(18) 0.0177(15) 0.0108(14) 0.0126(15)
C3 0.0470(18) 0.052(2) 0.066(2) 0.0170(16) 0.0206(16) 0.0078(15)
C4 0.0441(18) 0.0502(19) 0.0536(18) 0.0166(15) 0.0081(15) 0.0081(15)
C5 0.060(2) 0.053(2) 0.087(3) 0.017(2) 0.023(2) 0.006(2)
F4 0.062(5) 0.062(4) 0.118(6) 0.028(4) 0.054(6) -0.004(4)
F5 0.087(8) 0.035(5) 0.199(12) 0.007(6) 0.058(8) 0.008(4)
F6 0.087(9) 0.079(6) 0.104(11) 0.015(5) -0.004(8) -0.020(6)
F4A 0.110(11) 0.065(5) 0.214(13) 0.024(5) 0.120(8) -0.011(5)
F5A 0.097(9) 0.085(8) 0.224(14) 0.096(9) 0.020(8) 0.029(6)
F6A 0.119(14) 0.096(7) 0.081(6) -0.017(5) 0.027(7) -0.059(7)
O2 0.0539(13) 0.0463(12) 0.0534(12) 0.0107(10) 0.0139(11) 0.0093(10)
Cu2 0.0557(3) 0.0357(3) 0.0491(3) 0.0052(2) 0.0244(3) 0.0067(2)
O3 0.0593(13) 0.0403(12) 0.0500(12) 0.0021(9) 0.0235(11) 0.0098(10)
C6 0.079(3) 0.058(2) 0.080(3) 0.0120(19) 0.041(2) 0.022(2)
F7 0.122(2) 0.0497(14) 0.152(2) 0.0169(14) 0.0598(19) 0.0340(14)
F8 0.124(2) 0.111(2) 0.146(2) 0.0569(19) 0.098(2) 0.0693(18)
F9 0.1044(19) 0.122(2) 0.0975(19) 0.0172(17) 0.0252(16) 0.0665(18)
C7 0.065(2) 0.0343(16) 0.059(2) 0.0018(15) 0.0270(17) 0.0061(15)
C8 0.089(3) 0.059(2) 0.080(3) 0.021(2) 0.055(2) 0.026(2)
C9 0.074(2) 0.0402(18) 0.062(2) 0.0088(15) 0.0388(19) 0.0105(17)
C10 0.111(4) 0.070(3) 0.094(4) 0.035(3) 0.067(3) 0.037(3)
F10 0.204(15) 0.079(10) 0.169(11) 0.053(8) 0.054(10) -0.035(9)
F11 0.146(10) 0.153(13) 0.114(10) 0.082(9) 0.068(9) 0.077(11)
F12 0.209(12) 0.138(9) 0.110(7) 0.074(6) 0.116(8) 0.110(9)
F10A 0.135(7) 0.149(9) 0.186(10) 0.123(8) 0.116(7) 0.071(6)
F11A 0.220(16) 0.093(10) 0.147(9) 0.081(8) 0.110(11) 0.102(12)
F12A 0.27(2) 0.165(14) 0.067(6) 0.053(8) -0.030(11) -0.108(14)
O4 0.0676(14) 0.0387(12) 0.0604(13) 0.0096(10) 0.0284(12) 0.0099(10)
O01 0.0581(14) 0.0373(11) 0.0583(13) 0.0066(10) 0.0096(11) 0.0101(10)
N1 0.0521(15) 0.0303(13) 0.0511(14) 0.0103(11) 0.0105(12) 0.0082(11)
C01 0.066(2) 0.0258(15) 0.0540(18) 0.0090(13) 0.0169(15) 0.0086(14)
C02 0.100(3) 0.044(2) 0.098(3) 0.020(2) 0.055(3) 0.009(2)
C03 0.090(3) 0.0363(17) 0.062(2) 0.0090(15) 0.0130(19) 0.0198(17)
C04 0.077(2) 0.0315(16) 0.065(2) 0.0161(15) 0.0071(18) 0.0110(16)
C05 0.122(4) 0.051(2) 0.079(3) 0.028(2) -0.006(2) 0.019(2)
C06 0.077(3) 0.070(3) 0.100(3) 0.024(2) 0.033(2) 0.026(2)
N2 0.0703(19) 0.0373(15) 0.0635(17) 0.0136(13) -0.0046(15) 0.0071(14)
O02 0.094(2) 0.0507(15) 0.099(2) 0.0152(15) -0.0348(17) 0.0065(14)
C07 0.0562(19) 0.0338(16) 0.0500(17) 0.0121(14) 0.0077(15) 0.0053(14)
C08 0.0594(19) 0.0291(15) 0.0476(17) 0.0095(13) 0.0092(14) 0.0035(14)
C09 0.066(2) 0.0345(17) 0.060(2) 0.0115(15) 0.0066(16) 0.0065(15)
N3 0.0687(18) 0.0325(14) 0.0541(16) 0.0041(12) 0.0066(14) 0.0033(12)
N4 0.0695(18) 0.0308(13) 0.0499(15) 0.0053(11) 0.0144(14) 0.0098(12)
C041 0.088(3) 0.0375(18) 0.078(2) 0.0054(17) 0.003(2) 0.0206(18)
C042 0.084(3) 0.0427(18) 0.060(2) 0.0111(16) 0.0229(19) 0.0222(17)
C043 0.111(3) 0.045(2) 0.080(3) 0.0166(19) 0.021(2) 0.032(2)
C044 0.128(4) 0.073(3) 0.090(3) 0.018(2) 0.021(3) 0.053(3)
C010 0.063(2) 0.0301(16) 0.0463(17) 0.0019(13) 0.0115(15) 0.0052(14)
C1A 0.107 0.130 0.175 0.051 0.062 0.067
C2A 0.258 0.173 0.053 0.017 0.008 0.187
C3A 0.177 0.041 0.162 0.004 0.123 -0.035
C4A 0.145 0.141 0.111 -0.026 0.085 -0.055
C5A 0.611 0.274 0.119 -0.008 0.197 0.029
C6A 0.283 0.311 0.078 0.058 0.062 0.250
C7A 0.044 0.155 0.096 -0.027 0.011 0.037

loop_
_atom_type_symbol
_atom_type_description
_atom_type_scat_dispersion_real
_atom_type_scat_dispersion_imag
_atom_type_scat_source
C C 0.0033 0.0016 'International Tables Vol C Tables 4.2.6.8 and 6.1.1.4'
H H 0.0000 0.0000 'International Tables Vol C Tables 4.2.6.8 and 6.1.1.4'
N N 0.0061 0.0033 'International Tables Vol C Tables 4.2.6.8 and 6.1.1.4'
O O 0.0106 0.0060 'International Tables Vol C Tables 4.2.6.8 and 6.1.1.4'
F F 0.0171 0.0103 'International Tables Vol C Tables 4.2.6.8 and 6.1.1.4'
Cu Cu 0.3201 1.2651 'International Tables Vol C Tables 4.2.6.8 and 6.1.1.4'

loop_
_geom_angle_atom_site_label_1
_geom_angle_atom_site_label_2
_geom_angle_atom_site_label_3
_geom_angle
_geom_angle_site_symmetry_1
_geom_angle_site_symmetry_3
O1 Cu1 O1 180.0 . 2_556
O1 Cu1 O2 90.91(9) . .
O1 Cu1 O2 89.09(9) 2_556 .
O1 Cu1 O2 89.09(9) . 2_556
O1 Cu1 O2 90.91(9) 2_556 2_556
O2 Cu1 O2 180.0 . 2_556
O1 Cu1 O01 99.45(8) . .
O1 Cu1 O01 80.55(8) 2_556 .
O2 Cu1 O01 93.77(8) . .
O2 Cu1 O01 86.23(8) 2_556 .
O1 Cu1 O01 80.55(8) . 2_556
O1 Cu1 O01 99.45(8) 2_556 2_556
O2 Cu1 O01 86.23(8) . 2_556
O2 Cu1 O01 93.77(8) 2_556 2_556
O01 Cu1 O01 180.0 . 2_556
C2 O1 Cu1 124.4(2) . .
F3A C1 F2 106.6(15) . .
F3A C1 F1 102.5(11) . .
F2 C1 F1 112.1(14) . .
F3A C1 F2A 113.3(15) . .
F2 C1 F2A 12(3) . .
F1 C1 F2A 100.6(14) . .
F3A C1 F3 7.5(17) . .
F2 C1 F3 101.1(13) . .
F1 C1 F3 109.5(8) . .
F2A C1 F3 108.8(13) . .
F3A C1 C2 115.4(9) . .
F2 C1 C2 109.8(12) . .
F1 C1 C2 110.4(3) . .
F2A C1 C2 113.1(12) . .
F3 C1 C2 113.7(8) . .
O1 C2 C3 127.9(3) . .
O1 C2 C1 113.0(3) . .
C3 C2 C1 119.1(3) . .
C4 C3 C2 122.6(3) . .
O2 C4 C3 127.5(3) . .
O2 C4 C5 113.7(3) . .
C3 C4 C5 118.8(3) . .
F4A C5 F5 112.2(14) . .
F4A C5 F6 98.4(17) . .
F5 C5 F6 107.2(14) . .
F4A C5 F5A 98.2(16) . .
F5 C5 F5A 16.7(18) . .
F6 C5 F5A 119.9(14) . .
F4A C5 F6A 116.9(15) . .
F5 C5 F6A 93.5(15) . .
F6 C5 F6A 19(2) . .
F5A C5 F6A 108.7(15) . .
F4A C5 F4 2.4(17) . .
F5 C5 F4 114.3(12) . .
F6 C5 F4 96.5(12) . .
F5A C5 F4 100.5(12) . .
F6A C5 F4 115.1(14) . .
F4A C5 C4 113.8(12) . .
F5 C5 C4 111.3(8) . .
F6 C5 C4 113.1(9) . .
F5A C5 C4 111.6(9) . .
F6A C5 C4 107.5(11) . .
F4 C5 C4 113.5(8) . .
C4 O2 Cu1 124.1(2) . .
O3 Cu2 O3 180.000(1) 2_667 .
O3 Cu2 O4 91.88(9) 2_667 2_667
O3 Cu2 O4 88.12(9) . 2_667
O3 Cu2 O4 88.12(9) 2_667 .
O3 Cu2 O4 91.88(9) . .
O4 Cu2 O4 179.998(1) 2_667 .
O3 Cu2 N3 94.98(10) 2_667 2_667
O3 Cu2 N3 85.02(10) . 2_667
O4 Cu2 N3 90.62(9) 2_667 2_667
O4 Cu2 N3 89.38(9) . 2_667
O3 Cu2 N3 85.02(10) 2_667 .
O3 Cu2 N3 94.98(10) . .
O4 Cu2 N3 89.38(9) 2_667 .
O4 Cu2 N3 90.62(9) . .
N3 Cu2 N3 179.999(2) 2_667 .
C7 O3 Cu2 124.7(2) . .
F7 C6 F8 106.6(3) . .
F7 C6 F9 106.2(4) . .
F8 C6 F9 108.0(4) . .
F7 C6 C7 110.5(3) . .
F8 C6 C7 113.7(3) . .
F9 C6 C7 111.5(3) . .
O3 C7 C8 128.0(3) . .
O3 C7 C6 112.5(3) . .
C8 C7 C6 119.5(3) . .
C9 C8 C7 122.9(3) . .
O4 C9 C8 127.8(3) . .
O4 C9 C10 113.2(3) . .
C8 C9 C10 119.0(3) . .
F12A C10 F10 125.8(14) . .
F12A C10 F11A 112.4(14) . .
F10 C10 F11A 25.0(13) . .
F12A C10 F12 66.5(12) . .
F10 C10 F12 113.5(11) . .
F11A C10 F12 131.6(8) . .
F12A C10 F11 33.3(15) . .
F10 C10 F11 103.3(12) . .
F11A C10 F11 83.1(11) . .
F12 C10 F11 97.5(9) . .
F12A C10 F10A 113.5(12) . .
F10 C10 F10A 72.5(10) . .
F11A C10 F10A 97.2(9) . .
F12 C10 F10A 50.1(6) . .
F11 C10 F10A 135.5(8) . .
F12A C10 C9 112.3(7) . .
F10 C10 C9 114.9(10) . .
F11A C10 C9 110.0(8) . .
F12 C10 C9 114.5(5) . .
F11 C10 C9 111.0(7) . .
F10A C10 C9 110.5(6) . .
F11A F10 C10 86(3) . .
F11A F10 F10A 142(3) . .
C10 F10 F10A 57.8(8) . .
F12A F11 C10 62.5(18) . .
F12A F11 F11A 105(2) . .
C10 F11 F11A 47.3(7) . .
F10A F12 C10 67.2(8) . .
F10A F12 F12A 116.8(12) . .
C10 F12 F12A 53.0(6) . .
F12 F10A C10 62.7(6) . .
F12 F10A F10 104.5(10) . .
C10 F10A F10 49.7(6) . .
F10 F11A C10 69(2) . .
F10 F11A F11 110(4) . .
C10 F11A F11 49.5(8) . .
F11 F12A C10 84(2) . .
F11 F12A F12 138(3) . .
C10 F12A F12 60.4(10) . .
C9 O4 Cu2 124.1(2) . .
N1 O01 Cu1 130.95(18) . .
O01 N1 C07 124.9(2) . .
O01 N1 C01 121.9(2) . .
C07 N1 C01 112.3(3) . .
N1 C01 C03 110.2(3) . .
N1 C01 C02 106.2(3) . .
C03 C01 C02 109.6(3) . .
N1 C01 C04 100.6(2) . .
C03 C01 C04 114.7(3) . .
C02 C01 C04 114.8(3) . .
N2 C04 C05 109.1(3) . .
N2 C04 C06 106.6(3) . .
C05 C04 C06 110.7(3) . .
N2 C04 C01 100.1(3) . .
C05 C04 C01 116.0(3) . .
C06 C04 C01 113.3(3) . .
O02 N2 C07 125.4(3) . .
O02 N2 C04 122.0(3) . .
C07 N2 C04 111.7(3) . .
N1 C07 N2 108.9(3) . .
N1 C07 C08 126.0(3) . .
N2 C07 C08 125.2(3) . .
C010 C08 C09 104.5(3) . .
C010 C08 C07 127.9(3) . .
C09 C08 C07 127.6(3) . .
N3 C09 C08 110.9(3) . .
C09 N3 N4 105.7(3) . .
C09 N3 Cu2 122.8(2) . .
N4 N3 Cu2 131.20(19) . .
C010 N4 N3 111.2(3) . .
C010 N4 C041 129.5(3) . .
N3 N4 C041 119.2(3) . .
N4 C041 C042 115.6(3) . .
C041 C042 C043 112.7(3) . .
C044 C043 C042 114.8(4) . .
N4 C010 C08 107.7(3) . .
C5A C1A C2A 35.9 2_557 .
C5A C1A C6A 81.2 2_557 2_557
C2A C1A C6A 56.4 . 2_557
C5A C1A C4A 26.4 2_557 2_557
C2A C1A C4A 42.4 . 2_557
C6A C1A C4A 98.2 2_557 2_557
C5A C2A C4A 79.8 2_557 2_557
C5A C2A C6A 76.7 2_557 2_557
C4A C2A C6A 155.6 2_557 2_557
C5A C2A C1A 16.4 2_557 .
C4A C2A C1A 92.1 2_557 .
C6A C2A C1A 66.3 2_557 .
C5A C2A C3A 118.0 2_557 .
C4A C2A C3A 161.2 2_557 .
C6A C2A C3A 41.3 2_557 .
C1A C2A C3A 106.6 . .
C5A C2A C7A 121.6 2_557 .
C4A C2A C7A 41.9 2_557 .
C6A C2A C7A 160.7 2_557 .
C1A C2A C7A 133.0 . .
C3A C2A C7A 120.0 . .
C5A C2A C3A 135.3 2_557 2_557
C4A C2A C3A 55.9 2_557 2_557
C6A C2A C3A 146.0 2_557 2_557
C1A C2A C3A 147.6 . 2_557
C3A C2A C3A 105.6 . 2_557
C7A C2A C3A 14.7 . 2_557
C5A C2A C7A 130.4 2_557 2_557
C4A C2A C7A 147.9 2_557 2_557
C6A C2A C7A 54.0 2_557 2_557
C1A C2A C7A 119.8 . 2_557
C3A C2A C7A 13.3 . 2_557
C7A C2A C7A 107.0 . 2_557
C3A C2A C7A 92.6 2_557 2_557
C5A C2A C2A 171.0 2_557 2_557
C4A C2A C2A 102.3 2_557 2_557
C6A C2A C2A 100.0 2_557 2_557
C1A C2A C2A 165.5 . 2_557
C3A C2A C2A 59.1 . 2_557
C7A C2A C2A 61.0 . 2_557
C3A C2A C2A 46.5 2_557 2_557
C7A C2A C2A 46.1 2_557 2_557
C7A C3A C6A 161.9 2_557 2_557
C7A C3A C4A 12.2 2_557 .
C6A C3A C4A 174.1 2_557 .
C7A C3A C2A 123.0 2_557 .
C6A C3A C2A 61.9 2_557 .
C4A C3A C2A 120.0 . .
C7A C3A C2A 49.6 2_557 2_557
C6A C3A C2A 135.3 2_557 2_557
C4A C3A C2A 45.8 . 2_557
C2A C3A C2A 74.4 . 2_557
C7A C3A C5A 145.2 2_557 2_557
C6A C3A C5A 37.5 2_557 2_557
C4A C3A C5A 144.2 . 2_557
C2A C3A C5A 24.4 . 2_557
C2A C3A C5A 98.4 2_557 2_557
C7A C4A C2A 79.8 2_557 2_557
C7A C4A C5A 121.6 2_557 .
C2A C4A C5A 41.9 2_557 .
C7A C4A C3A 5.9 2_557 .
C2A C4A C3A 78.4 2_557 .
C5A C4A C3A 120.0 . .
C7A C4A C1A 124.4 2_557 2_557
C2A C4A C1A 45.5 2_557 2_557
C5A C4A C1A 8.4 . 2_557
C3A C4A C1A 123.7 . 2_557
C1A C5A C2A 127.7 2_557 2_557
C1A C5A C6A 79.9 2_557 .
C2A C5A C6A 62.0 2_557 .
C1A C5A C4A 145.2 2_557 .
C2A C5A C4A 58.4 2_557 .
C6A C5A C4A 120.0 . .
C1A C5A C3A 99.5 2_557 2_557
C2A C5A C3A 37.5 2_557 2_557
C6A C5A C3A 24.4 . 2_557
C4A C5A C3A 95.7 . 2_557
C3A C6A C2A 76.7 2_557 2_557
C3A C6A C1A 132.3 2_557 2_557
C2A C6A C1A 57.3 2_557 2_557
C3A C6A C5A 118.1 2_557 .
C2A C6A C5A 41.3 2_557 .
C1A C6A C5A 18.9 2_557 .
C3A C6A C7A 5.9 2_557 .
C2A C6A C7A 78.9 2_557 .
C1A C6A C7A 135.6 2_557 .
C5A C6A C7A 120.0 . .
C3A C7A C4A 161.9 2_557 2_557
C3A C7A C6A 12.2 2_557 .
C4A C7A C6A 174.1 2_557 .
C3A C7A C2A 115.7 2_557 .
C4A C7A C2A 58.4 2_557 .
C6A C7A C2A 120.0 . .
C3A C7A C2A 43.7 2_557 2_557
C4A C7A C2A 130.4 2_557 2_557
C6A C7A C2A 47.2 . 2_557
C2A C7A C2A 73.0 . 2_557

loop_
_geom_bond_atom_site_label_1
_geom_bond_atom_site_label_2
_geom_bond_distance
_geom_bond_site_symmetry_2
Cu1 O1 1.944(2) .
Cu1 O1 1.944(2) 2_556
Cu1 O2 1.983(2) .
Cu1 O2 1.983(2) 2_556
Cu1 O01 2.291(2) .
Cu1 O01 2.291(2) 2_556
O1 C2 1.249(4) .
C1 F3A 1.20(2) .
C1 F2 1.298(18) .
C1 F1 1.303(5) .
C1 F2A 1.31(2) .
C1 F3 1.397(18) .
C1 C2 1.512(5) .
C2 C3 1.374(5) .
C3 C4 1.369(5) .
C4 O2 1.249(4) .
C4 C5 1.520(5) .
C5 F4A 1.11(2) .
C5 F5 1.274(16) .
C5 F6 1.29(2) .
C5 F5A 1.306(16) .
C5 F6A 1.32(2) .
C5 F4 1.453(18) .
Cu2 O3 1.935(2) 2_667
Cu2 O3 1.935(2) .
Cu2 O4 1.971(2) 2_667
Cu2 O4 1.971(2) .
Cu2 N3 2.383(3) 2_667
Cu2 N3 2.383(3) .
O3 C7 1.248(4) .
C6 F7 1.308(5) .
C6 F8 1.309(4) .
C6 F9 1.311(5) .
C6 C7 1.524(5) .
C7 C8 1.369(5) .
C8 C9 1.368(5) .
C9 O4 1.244(4) .
C9 C10 1.525(6) .
C10 F12A 1.191(14) .
C10 F10 1.211(14) .
C10 F11A 1.290(14) .
C10 F12 1.296(9) .
C10 F11 1.335(15) .
C10 F10A 1.345(9) .
F10 F11A 0.55(3) .
F10 F10A 1.515(19) .
F11 F12A 0.74(3) .
F11 F11A 1.74(2) .
F12 F10A 1.119(12) .
F12 F12A 1.37(2) .
O01 N1 1.293(3) .
N1 C07 1.315(4) .
N1 C01 1.486(4) .
C01 C03 1.507(4) .
C01 C02 1.514(5) .
C01 C04 1.537(5) .
C04 N2 1.494(4) .
C04 C05 1.513(5) .
C04 C06 1.528(5) .
N2 O02 1.263(4) .
N2 C07 1.338(4) .
C07 C08 1.433(4) .
C08 C010 1.376(4) .
C08 C09 1.396(4) .
C09 N3 1.321(4) .
N3 N4 1.355(4) .
N4 C010 1.330(4) .
N4 C041 1.445(4) .
C041 C042 1.451(5) .
C042 C043 1.516(5) .
C043 C044 1.473(6) .
C1A C5A 0.4548 2_557
C1A C2A 1.2728 .
C1A C6A 1.3845 2_557
C1A C4A 1.7827 2_557
C2A C5A 0.9429 2_557
C2A C4A 1.2027 2_557
C2A C6A 1.2604 2_557
C2A C3A 1.3900 .
C2A C7A 1.3901 .
C2A C3A 1.6443 2_557
C2A C7A 1.6869 2_557
C2A C2A 1.8448 2_557
C3A C7A 0.4625 2_557
C3A C6A 0.9429 2_557
C3A C4A 1.3900 .
C3A C2A 1.6443 2_557
C3A C5A 2.0134 2_557
C4A C7A 0.9429 2_557
C4A C2A 1.2027 2_557
C4A C5A 1.3900 .
C4A C1A 1.7826 2_557
C5A C1A 0.4548 2_557
C5A C2A 0.9429 2_557
C5A C6A 1.3900 .
C5A C3A 2.0134 2_557
C6A C3A 0.9430 2_557
C6A C2A 1.2604 2_557
C6A C1A 1.3845 2_557
C6A C7A 1.3900 .
C7A C3A 0.4625 2_557
C7A C4A 0.9429 2_557
C7A C2A 1.6869 2_557
